data_4060429
loop_
_publ_author_name
'Schormann, Mark'
'Garratt, Shaun'
'Bochmann, Manfred'

_publ_section_title
;
 The Reactivity of Silyl-Substituted Allyl Ligands with Group 4, 5, 9 and 10 
 Metals: Routes to \h^3^-Allyls, Alkylidenes and sec-Alkyl Carbocations
;
_journal_issue 7
_journal_name_full Organometallics
_journal_page_first 1718
_journal_page_last 1724
_journal_paper_doi 10.1021/om0491692
_journal_volume 24
_journal_year 2005
_chemical_formula_sum 'C15 H36 Cl3 N2 Si2 Ta'
_chemical_formula_weight 587.94
_space_group_IT_number 14
_symmetry_cell_setting monoclinic
_symmetry_space_group_name_Hall '-P 2ybc'
_symmetry_space_group_name_H-M 'P 1 21/c 1'
_cell_angle_alpha 90.00
_cell_angle_beta 100.39(3)
_cell_angle_gamma 90.00
_cell_formula_units_Z 4
_cell_length_a 18.928(4)
_cell_length_b 9.059(2)
_cell_length_c 14.410(3)
_cell_measurement_temperature 140(1)
_cell_volume 2430.4(8)
_diffrn_ambient_temperature 140(1)
_exptl_crystal_density_diffrn 1.607
_refine_ls_R_factor_obs 0.0346
_refine_ls_wR_factor_obs 0.1012
_cod_depositor_comments
;
The following automatic conversions were performed:
'_symmetry_cell_setting' value 'Monoclinic' changed to 'monoclinic'
according to '/home/saulius/struct/CIF-dictionaries/cif_core.dic'
dictionary named 'cif_core.dic' version 2.4.1 from 2010-06-29.

Automatic conversion script
Id: cif_fix_enum 1527 2010-12-29 10:47:43Z saulius 
;
_cod_original_sg_symbol_H-M 'P 21/c'
_cod_database_code 4060429

loop_
_symmetry_equiv_pos_as_xyz
'x, y, z'
'-x, y+1/2, -z+1/2'
'-x, -y, -z'
'x, -y-1/2, z-1/2'

loop_
_atom_site_aniso_label
_atom_site_aniso_U_11
_atom_site_aniso_U_22
_atom_site_aniso_U_33
_atom_site_aniso_U_23
_atom_site_aniso_U_13
_atom_site_aniso_U_12
Ta1 0.0249(2) 0.0283(2) 0.01787(14) 0.00198(9) 0.00342(9) 0.00087(10)
Cl1 0.0277(7) 0.0460(11) 0.0300(7) -0.0009(7) 0.0096(6) 0.0006(8)
Cl2 0.0472(9) 0.0245(8) 0.0254(6) 0.0029(6) 0.0080(6) 0.0031(8)
Cl3 0.0409(9) 0.0408(11) 0.0309(7) 0.0124(7) 0.0009(6) 0.0091(8)
Si1 0.0303(9) 0.0265(11) 0.0331(8) -0.0010(7) 0.0086(7) 0.0012(8)
C11 0.040(4) 0.038(5) 0.047(4) -0.006(3) 0.018(3) 0.005(4)
C12 0.053(5) 0.043(5) 0.051(4) -0.016(4) 0.003(3) -0.001(4)
C13 0.051(4) 0.032(5) 0.060(4) 0.007(4) 0.028(4) 0.002(4)
N1 0.029(3) 0.034(4) 0.020(2) -0.004(2) 0.009(2) 0.000(3)
C21 0.045(4) 0.043(5) 0.020(3) -0.005(3) 0.007(2) -0.009(4)
C211 0.040(4) 0.048(5) 0.028(3) -0.001(3) 0.007(3) 0.008(4)
C212 0.046(4) 0.040(5) 0.038(3) -0.002(3) 0.021(3) -0.013(4)
N2 0.034(3) 0.045(4) 0.027(3) 0.001(3) 0.004(2) -0.010(3)
C22 0.046(4) 0.044(5) 0.023(3) -0.007(3) 0.004(3) -0.008(4)
C221 0.033(3) 0.068(6) 0.032(3) -0.007(4) -0.009(3) -0.003(4)
C222 0.056(5) 0.061(6) 0.042(4) -0.006(4) 0.014(3) -0.033(5)
C1 0.035(3) 0.029(4) 0.023(3) 0.002(2) 0.009(2) 0.006(3)
C2 0.029(3) 0.033(4) 0.022(3) -0.001(2) 0.002(2) 0.005(3)
C3 0.028(4) 0.036(5) 0.100(6) 0.005(5) 0.007(4) 0.005(4)
Si3 0.0285(11) 0.045(2) 0.123(2) -0.020(2) -0.0111(12) 0.0132(12)
C31' 0.064(10) 0.059(13) 0.036(7) -0.009(8) -0.008(7) 0.033(10)
C32' 0.028(10) 0.150(42) 0.075(20) 0.052(22) 0.041(13) 0.053(21)
C33' 0.056(10) 0.068(13) 0.032(7) -0.010(8) -0.006(7) 0.002(10)
C31 0.030(13) 0.130(31) 0.042(12) 0.023(13) 0.011(9) 0.049(14)
C32 0.062(9) 0.062(12) 0.006(5) 0.017(6) 0.013(5) 0.012(9)
C33 0.074(11) 0.053(12) 0.030(7) -0.008(7) 0.010(7) 0.022(9)

loop_
_atom_site_label
_atom_site_type_symbol
_atom_site_fract_x
_atom_site_fract_y
_atom_site_fract_z
_atom_site_U_iso_or_equiv
_atom_site_thermal_displace_type
_atom_site_occupancy
_atom_site_calc_flag
_atom_site_refinement_flags
_atom_site_disorder_group
Ta1 Ta 0.336145(12) 0.65215(3) 0.524011(14) 0.02373(11) Uani 1 d . .
Cl1 Cl 0.43313(8) 0.6247(2) 0.44351(10) 0.0340(4) Uani 1 d . .
Cl2 Cl 0.30261(9) 0.8842(2) 0.45153(10) 0.0322(3) Uani 1 d . .
Cl3 Cl 0.37716(9) 0.4517(2) 0.62576(10) 0.0382(4) Uani 1 d . .
Si1 Si 0.25654(10) 0.3576(2) 0.41360(12) 0.0296(4) Uani 1 d . .
C11 C 0.3467(4) 0.2854(10) 0.4016(5) 0.040(2) Uani 1 d . .
H11A H 0.3659(4) 0.3441(10) 0.3565(5) 0.061 Uiso 1 calc R .
H11B H 0.3423(4) 0.1848(10) 0.3804(5) 0.061 Uiso 1 calc R .
H11C H 0.3783(4) 0.2901(10) 0.4616(5) 0.061 Uiso 1 calc R .
C12 C 0.2019(4) 0.3242(11) 0.2917(5) 0.050(2) Uani 1 d . .
H12A H 0.2218(4) 0.3805(11) 0.2461(5) 0.075 Uiso 1 calc R .
H12B H 0.1531(4) 0.3542(11) 0.2905(5) 0.075 Uiso 1 calc R .
H12C H 0.2031(4) 0.2211(11) 0.2766(5) 0.075 Uiso 1 calc R .
C13 C 0.2168(4) 0.2474(10) 0.5003(5) 0.046(2) Uani 1 d . .
H13A H 0.1705(4) 0.2869(10) 0.5051(5) 0.069 Uiso 1 calc R .
H13B H 0.2478(4) 0.2520(10) 0.5609(5) 0.069 Uiso 1 calc R .
H13C H 0.2117(4) 0.1466(10) 0.4797(5) 0.069 Uiso 1 calc R .
N1 N 0.2694(3) 0.7210(7) 0.6418(3) 0.0274(12) Uani 1 d . .
C21 C 0.3204(4) 0.7835(9) 0.7254(4) 0.036(2) Uani 1 d . .
H21A H 0.3478(4) 0.7041(9) 0.7599(4) 0.043 Uiso 1 calc R .
H21B H 0.2933(4) 0.8325(9) 0.7675(4) 0.043 Uiso 1 calc R .
C211 C 0.2114(4) 0.8325(9) 0.6110(4) 0.039(2) Uani 1 d . .
H21C H 0.2319(4) 0.9196(9) 0.5887(4) 0.058 Uiso 1 calc R .
H21D H 0.1888(4) 0.8576(9) 0.6635(4) 0.058 Uiso 1 calc R .
H21E H 0.1762(4) 0.7917(9) 0.5612(4) 0.058 Uiso 1 calc R .
C212 C 0.2318(4) 0.5911(9) 0.6749(5) 0.039(2) Uani 1 d . .
H21F H 0.2661(4) 0.5147(9) 0.6959(5) 0.059 Uiso 1 calc R .
H21G H 0.1963(4) 0.5548(9) 0.6239(5) 0.059 Uiso 1 calc R .
H21H H 0.2088(4) 0.6207(9) 0.7262(5) 0.059 Uiso 1 calc R .
N2 N 0.4169(3) 0.8211(8) 0.6331(4) 0.0358(14) Uani 1 d . .
C22 C 0.3717(4) 0.8936(10) 0.6921(4) 0.038(2) Uani 1 d . .
H22A H 0.3441(4) 0.9717(10) 0.6563(4) 0.046 Uiso 1 calc R .
H22B H 0.4019(4) 0.9379(10) 0.7464(4) 0.046 Uiso 1 calc R .
C221 C 0.4753(4) 0.7339(11) 0.6947(5) 0.046(2) Uani 1 d . .
H22C H 0.5048(4) 0.6866(11) 0.6559(5) 0.069 Uiso 1 calc R .
H22D H 0.4540(4) 0.6605(11) 0.7290(5) 0.069 Uiso 1 calc R .
H22E H 0.5043(4) 0.7993(11) 0.7383(5) 0.069 Uiso 1 calc R .
C222 C 0.4548(4) 0.9354(11) 0.5867(5) 0.053(2) Uani 1 d . .
H22F H 0.4845(4) 0.8883(11) 0.5480(5) 0.079 Uiso 1 calc R .
H22G H 0.4843(4) 0.9943(11) 0.6339(5) 0.079 Uiso 1 calc R .
H22H H 0.4202(4) 0.9974(11) 0.5482(5) 0.079 Uiso 1 calc R .
C1 C 0.2535(3) 0.5618(8) 0.4433(4) 0.0285(14) Uani 1 d . .
C2 C 0.1837(3) 0.6319(8) 0.4027(4) 0.0285(14) Uani 1 d . .
H2 H 0.1877(3) 0.7196(8) 0.3704(4) 0.034 Uiso 1 calc R .
C3 C 0.1171(4) 0.5909(11) 0.4046(7) 0.055(2) Uani 1 d . .
H3 H 0.1097(4) 0.4983(11) 0.4291(7) 0.066 Uiso 1 calc R .
Si3 Si 0.03692(12) 0.7079(4) 0.3612(2) 0.0686(9) Uani 1 d . .
C31' C 0.0648(9) 0.9101(22) 0.3693(10) 0.055(5) Uani 0.50 d P .
H31A H 0.0737(9) 0.9404(22) 0.4342(10) 0.083 Uiso 0.50 calc PR .
H31B H 0.0270(9) 0.9693(22) 0.3345(10) 0.083 Uiso 0.50 calc PR .
H31C H 0.1077(9) 0.9225(22) 0.3433(10) 0.083 Uiso 0.50 calc PR .
C32' C -0.0452(20) 0.6547(49) 0.3994(25) 0.081(15) Uani 0.50 d P .
H32A H -0.0344(20) 0.6203(49) 0.4634(25) 0.121 Uiso 0.50 calc PR .
H32B H -0.0681(20) 0.5772(49) 0.3595(25) 0.121 Uiso 0.50 calc PR .
H32C H -0.0768(20) 0.7383(49) 0.3956(25) 0.121 Uiso 0.50 calc PR .
C33' C 0.0123(9) 0.6924(24) 0.2113(10) 0.054(5) Uani 0.50 d P .
H33A H -0.0123(9) 0.6011(24) 0.1936(10) 0.081 Uiso 0.50 calc PR .
H33B H 0.0559(9) 0.6955(24) 0.1863(10) 0.081 Uiso 0.50 calc PR .
H33C H -0.0180(9) 0.7736(24) 0.1865(10) 0.081 Uiso 0.50 calc PR .
C31 C -0.0408(19) 0.5935(49) 0.3772(21) 0.067(10) Uani 0.50 d P .
H31D H -0.0352(19) 0.5627(49) 0.4418(21) 0.101 Uiso 0.50 calc PR .
H31E H -0.0435(19) 0.5082(49) 0.3372(21) 0.101 Uiso 0.50 calc PR .
H31F H -0.0842(19) 0.6502(49) 0.3609(21) 0.101 Uiso 0.50 calc PR .
C32 C 0.0376(9) 0.7706(21) 0.2571(8) 0.043(4) Uani 0.50 d P .
H32D H 0.0861(9) 0.7924(21) 0.2505(8) 0.064 Uiso 0.50 calc PR .
H32E H 0.0092(9) 0.8590(21) 0.2473(8) 0.064 Uiso 0.50 calc PR .
H32F H 0.0178(9) 0.6979(21) 0.2112(8) 0.064 Uiso 0.50 calc PR .
C33 C 0.0276(10) 0.8600(20) 0.4628(10) 0.052(5) Uani 0.50 d P .
H33D H 0.0278(10) 0.8106(20) 0.5218(10) 0.078 Uiso 0.50 calc PR .
H33E H -0.0166(10) 0.9133(20) 0.4451(10) 0.078 Uiso 0.50 calc PR .
H33F H 0.0672(10) 0.9277(20) 0.4692(10) 0.078 Uiso 0.50 calc PR .

loop_
_geom_bond_atom_site_label_1
_geom_bond_atom_site_label_2
_geom_bond_distance
_geom_bond_site_symmetry_2
_geom_bond_publ_flag
Ta1 C1 1.953(7) . ?
Ta1 Cl1 2.355(2) . ?
Ta1 N1 2.374(5) . ?
Ta1 Cl3 2.374(2) . ?
Ta1 Cl2 2.382(2) . ?
Ta1 N2 2.507(6) . ?
Si1 C13 1.860(7) . ?
Si1 C11 1.865(7) . ?
Si1 C12 1.896(7) . ?
Si1 C1 1.902(7) . ?
C11 H11A 0.96 . ?
C11 H11B 0.96 . ?
C11 H11C 0.96 . ?
C12 H12A 0.96 . ?
C12 H12B 0.96 . ?
C12 H12C 0.96 . ?
C13 H13A 0.96 . ?
C13 H13B 0.96 . ?
C13 H13C 0.96 . ?
N1 C212 1.498(9) . ?
N1 C211 1.500(9) . ?
N1 C21 1.511(8) . ?
C21 C22 1.527(10) . ?
C21 H21A 0.97 . ?
C21 H21B 0.97 . ?
C211 H21C 0.96 . ?
C211 H21D 0.96 . ?
C211 H21E 0.96 . ?
C212 H21F 0.96 . ?
C212 H21G 0.96 . ?
C212 H21H 0.96 . ?
N2 C22 1.465(9) . ?
N2 C222 1.486(9) . ?
N2 C221 1.511(9) . ?
C22 H22A 0.97 . ?
C22 H22B 0.97 . ?
C221 H22C 0.96 . ?
C221 H22D 0.96 . ?
C221 H22E 0.96 . ?
C222 H22F 0.96 . ?
C222 H22G 0.96 . ?
C222 H22H 0.96 . ?
C1 C2 1.488(9) . ?
C2 C3 1.320(10) . ?
C2 H2 0.93 . ?
C3 Si3 1.864(8) . ?
C3 H3 0.93 . ?
Si3 C32 1.606(11) . ?
Si3 C32' 1.81(4) . ?
Si3 C31 1.85(5) . ?
Si3 C31' 1.90(2) . ?
Si3 C33 2.041(15) . ?
Si3 C33' 2.130(15) . ?
C31' H31A 0.96 . ?
C31' H31B 0.96 . ?
C31' H31C 0.96 . ?
C32' H32A 0.96 . ?
C32' H32B 0.96 . ?
C32' H32C 0.96 . ?
C33' H33A 0.96 . ?
C33' H33B 0.96 . ?
C33' H33C 0.96 . ?
C31 H31D 0.96 . ?
C31 H31E 0.96 . ?
C31 H31F 0.96 . ?
C32 H32D 0.96 . ?
C32 H32E 0.96 . ?
C32 H32F 0.96 . ?
C33 H33D 0.96 . ?
C33 H33E 0.96 . ?
C33 H33F 0.96 . ?
